data_4327774
loop_
_publ_author_name
'Agata Bia\/lo\'nska'
'Robert Bronisz'
'Miko\/laj F. Rudolf'
'Marek Weselski'

_publ_contact_author_address
;
Faculty of Chemistry
University of Wroc\/law
14. F. Joliot-Curie
50-383 Wroc\/law
Poland
;
_publ_contact_author_email 'bron@wchuwr.pl weselski@eto.wchuwr.pl'
_publ_section_title
;
 HS\\leftarrow\\rightarrowLS Transition in Iron(II) Two-Dimensional
 Coordination Networks Containing Tris(tetrazol-1-ylmethyl)methane As
 Triconnected Building Block
;
_journal_name_full 'Inorganic Chemistry'
_journal_page_first 237
_journal_page_last 245
_journal_paper_doi 10.1021/ic201535x
_journal_volume 51
_journal_year 2012
_chemical_formula_moiety 'Fe 2(C7 H10 N12), 2(Cl O4)'
_chemical_formula_sum 'C14 H20 Cl2 Fe N24 O8'
_chemical_formula_weight 779.29
_chemical_name_systematic
;
catena-(bis(\m~3~-bis[tris(tetrazol-1-ylmethyl)methane-
N4,N4',N4'')iron(ii) bis(perchlorate))
;
_space_group_IT_number 147
_symmetry_cell_setting trigonal
_symmetry_space_group_name_Hall '-P 3'
_symmetry_space_group_name_H-M 'P -3'
_atom_sites_solution_hydrogens geom
_atom_sites_solution_primary direct
_atom_sites_solution_secondary difmap
_audit_creation_method SHELXL-97
_cell_angle_alpha 90.00
_cell_angle_beta 90.00
_cell_angle_gamma 120.00
_cell_formula_units_Z 1
_cell_length_a 10.064(3)
_cell_length_b 10.064(3)
_cell_length_c 8.454(3)
_cell_measurement_reflns_used 1823
_cell_measurement_temperature 293(2)
_cell_measurement_theta_max 28.57
_cell_measurement_theta_min 3.34
_cell_volume 741.5(4)
_computing_cell_refinement
;
CrysAlis RED, Oxford Diffraction Ltd.,
Version 1.171.33.52 (release 06-11-2009 CrysAlis171 .NET)
(compiled Nov  6 2009,16:24:50)
;
_computing_data_collection
;
CrysAlis CCD, Oxford Diffraction Ltd.,
Version 1.171.33.52 (release 06-11-2009 CrysAlis171 .NET)
(compiled Nov  6 2009,16:24:50)
;
_computing_data_reduction
;
CrysAlis RED, Oxford Diffraction Ltd.,
Version 1.171.33.52 (release 06-11-2009 CrysAlis171 .NET)
(compiled Nov  6 2009,16:24:50)
;
_computing_structure_refinement
;
SHELXL-97 (Sheldrick, G. M. (2008). <i>Acta Cryst.</i> <b>A64</b>, 112-122.)
;
_computing_structure_solution
;
SHELXS-97 (Sheldrick, G. M. (2008). <i>Acta Cryst.</i> <b>A64</b>, 112-122.)
;
_diffrn_ambient_temperature 293(2)
_diffrn_measured_fraction_theta_full 0.998
_diffrn_measured_fraction_theta_max 0.998
_diffrn_measurement_device_type 'Kuma KM4CCD'
_diffrn_measurement_method '\w scan'
_diffrn_radiation_monochromator graphite
_diffrn_radiation_source 'fine-focus sealed tube'
_diffrn_radiation_type MoK\a
_diffrn_radiation_wavelength 0.71073
_diffrn_reflns_av_R_equivalents 0.0444
_diffrn_reflns_av_sigmaI/netI 0.0466
_diffrn_reflns_limit_h_max 12
_diffrn_reflns_limit_h_min -12
_diffrn_reflns_limit_k_max 12
_diffrn_reflns_limit_k_min -12
_diffrn_reflns_limit_l_max 9
_diffrn_reflns_limit_l_min -10
_diffrn_reflns_number 5004
_diffrn_reflns_theta_full 26.95
_diffrn_reflns_theta_max 26.95
_diffrn_reflns_theta_min 3.36
_diffrn_standards_number 0
_exptl_absorpt_coefficient_mu 0.775
_exptl_absorpt_correction_T_max 0.979
_exptl_absorpt_correction_T_min 0.879
_exptl_absorpt_correction_type analytical
_exptl_absorpt_process_details
;
CrysAlis RED, Oxford Diffraction Ltd.,
Version 1.171.33.52 (release 06-11-2009 CrysAlis171 .NET)
(compiled Nov  6 2009,16:24:50)
Analytical numeric absorption correction using a multifaceted crystal
            model based on expressions derived by R.C. Clark & J.S. Reid.
(Clark, R. C. & Reid, J. S. (1995). Acta Cryst. A51, 887-897)
;
_exptl_crystal_colour colorless
_exptl_crystal_density_diffrn 1.745
_exptl_crystal_description 'triangular plate'
_exptl_crystal_F_000 396
_exptl_crystal_size_max 0.32
_exptl_crystal_size_mid 0.22
_exptl_crystal_size_min 0.02
_refine_diff_density_max 0.224
_refine_diff_density_min -0.245
_refine_diff_density_rms 0.047
_refine_ls_extinction_method none
_refine_ls_goodness_of_fit_ref 0.910
_refine_ls_hydrogen_treatment constr
_refine_ls_matrix_type full
_refine_ls_number_parameters 148
_refine_ls_number_reflns 1077
_refine_ls_number_restraints 110
_refine_ls_restrained_S_all 0.940
_refine_ls_R_factor_all 0.0630
_refine_ls_R_factor_gt 0.0346
_refine_ls_shift/su_max 0.000
_refine_ls_shift/su_mean 0.000
_refine_ls_structure_factor_coef Fsqd
_refine_ls_weighting_details 'calc w=1/[\s^2^(Fo^2^)+(0.0463P)^2^+0.0000P] where P=(Fo^2^+2Fc^2^)/3'
_refine_ls_weighting_scheme calc
_refine_ls_wR_factor_gt 0.0715
_refine_ls_wR_factor_ref 0.0792
_reflns_number_gt 714
_reflns_number_total 1077
_reflns_threshold_expression >2sigma(I)
_cod_data_source_file ic201535x_si_001_09.cif
_cod_data_source_block 111tza1
_cod_database_code 4327774

loop_
_symmetry_equiv_pos_as_xyz
'x, y, z'
'-y, x-y, z'
'-x+y, -x, z'
'-x, -y, -z'
'y, -x+y, -z'
'x-y, x, -z'

loop_
_atom_site_label
_atom_site_type_symbol
_atom_site_fract_x
_atom_site_fract_y
_atom_site_fract_z
_atom_site_U_iso_or_equiv
_atom_site_adp_type
_atom_site_occupancy
_atom_site_symmetry_multiplicity
_atom_site_calc_flag
_atom_site_refinement_flags
_atom_site_disorder_group
Fe Fe 0.0000 0.0000 0.0000 0.0307(3) Uani 1 6 d S .
N1 N 0.38455(19) 0.2062(2) 0.3110(2) 0.0362(5) Uani 1 1 d . .
N2 N 0.3132(3) 0.0612(2) 0.3639(3) 0.0634(7) Uani 1 1 d . .
N3 N 0.2013(2) -0.0181(2) 0.2679(3) 0.0631(7) Uani 1 1 d . .
N4 N 0.19884(19) 0.0742(2) 0.1518(2) 0.0384(5) Uani 1 1 d . .
C1 C 0.5193(2) 0.3262(2) 0.3911(3) 0.0386(6) Uani 1 1 d . .
H1A H 0.5081 0.3076 0.5042 0.046 Uiso 1 1 calc R .
H1B H 0.5262 0.4244 0.3715 0.046 Uiso 1 1 calc R .
C2 C 0.6667 0.3333 0.3359(4) 0.0312(8) Uani 1 3 d S .
H2 H 0.6667 0.3333 0.2200 0.037 Uiso 1 3 calc SR .
C5 C 0.3131(2) 0.2110(3) 0.1831(3) 0.0393(6) Uani 1 1 d . .
H5 H 0.3398 0.2987 0.1237 0.047 Uiso 1 1 calc R .
Cl1 Cl 0.3333 0.6667 0.1121(5) 0.0606(10) Uani 0.777(12) 3 d SPDU 1
O1 O 0.3989(15) 0.5910(12) 0.0221(19) 0.073(7) Uani 0.259(4) 1 d PDU 1
O2 O 0.4323(11) 0.8304(7) 0.0983(15) 0.088(7) Uani 0.259(4) 1 d PDU 1
O3 O 0.323(3) 0.6200(13) 0.2757(7) 0.091(5) Uani 0.259(4) 1 d PDU 1
O4 O 0.1855(11) 0.6259(12) 0.045(2) 0.040(4) Uani 0.259(4) 1 d PDU 1
Cl11 Cl 0.369(2) 0.709(2) 0.149(2) 0.077(5) Uani 0.074(4) 1 d PDU -2
O11 O 0.361(3) 0.572(3) 0.219(4) 0.076(7) Uani 0.074(4) 1 d PDU -2
O21 O 0.422(4) 0.831(4) 0.267(4) 0.113(16) Uani 0.074(4) 1 d PDU -2
O31 O 0.469(3) 0.760(4) 0.011(3) 0.060(10) Uani 0.074(4) 1 d PDU -2
O41 O 0.219(3) 0.672(4) 0.087(4) 0.033(6) Uani 0.074(4) 1 d PDU -2

loop_
_atom_site_aniso_label
_atom_site_aniso_U_11
_atom_site_aniso_U_22
_atom_site_aniso_U_33
_atom_site_aniso_U_23
_atom_site_aniso_U_13
_atom_site_aniso_U_12
Fe 0.0282(3) 0.0282(3) 0.0358(5) 0.000 0.000 0.01410(15)
N1 0.0308(10) 0.0334(10) 0.0436(12) -0.0021(8) -0.0044(8) 0.0154(9)
N2 0.0546(14) 0.0411(12) 0.0780(17) 0.0142(11) -0.0254(12) 0.0115(11)
N3 0.0513(13) 0.0369(12) 0.0884(17) 0.0083(12) -0.0290(12) 0.0125(10)
N4 0.0312(10) 0.0365(11) 0.0471(11) -0.0002(9) -0.0046(9) 0.0167(9)
C1 0.0329(12) 0.0383(13) 0.0421(14) -0.0102(10) -0.0040(10) 0.0158(11)
C2 0.0317(12) 0.0317(12) 0.030(2) 0.000 0.000 0.0158(6)
C5 0.0318(12) 0.0367(13) 0.0472(14) 0.0067(11) -0.0028(10) 0.0154(11)
Cl1 0.0750(13) 0.0750(13) 0.0318(15) 0.000 0.000 0.0375(7)
O1 0.077(9) 0.089(10) 0.058(9) 0.021(6) 0.014(6) 0.046(6)
O2 0.099(9) 0.064(8) 0.082(11) -0.023(6) -0.021(6) 0.026(6)
O3 0.115(7) 0.107(9) 0.032(3) 0.008(4) 0.003(7) 0.041(6)
O4 0.038(6) 0.040(7) 0.030(6) -0.012(5) 0.019(4) 0.012(5)
Cl11 0.076(7) 0.096(8) 0.058(7) -0.015(7) 0.007(6) 0.042(5)
O11 0.096(9) 0.088(10) 0.060(8) 0.006(8) -0.005(8) 0.058(7)
O21 0.122(19) 0.107(19) 0.104(19) -0.013(10) 0.014(10) 0.054(12)
O31 0.053(12) 0.076(14) 0.043(12) -0.009(9) 0.015(9) 0.025(9)
O41 0.021(8) 0.036(9) 0.031(9) -0.002(7) 0.007(7) 0.006(7)

loop_
_atom_type_symbol
_atom_type_description
_atom_type_scat_dispersion_real
_atom_type_scat_dispersion_imag
_atom_type_scat_source
C C 0.0033 0.0016 'International Tables Vol C Tables 4.2.6.8 and 6.1.1.4'
H H 0.0000 0.0000 'International Tables Vol C Tables 4.2.6.8 and 6.1.1.4'
N N 0.0061 0.0033 'International Tables Vol C Tables 4.2.6.8 and 6.1.1.4'
Cl Cl 0.1484 0.1585 'International Tables Vol C Tables 4.2.6.8 and 6.1.1.4'
O O 0.0106 0.0060 'International Tables Vol C Tables 4.2.6.8 and 6.1.1.4'
Fe Fe 0.3463 0.8444 'International Tables Vol C Tables 4.2.6.8 and 6.1.1.4'

loop_
_geom_angle_atom_site_label_1
_geom_angle_atom_site_label_2
_geom_angle_atom_site_label_3
_geom_angle
_geom_angle_site_symmetry_1
_geom_angle_site_symmetry_3
N4 Fe N4 180.00(12) 4 .
N4 Fe N4 88.62(7) 4 5
N4 Fe N4 91.38(7) . 5
N4 Fe N4 91.38(7) 4 3
N4 Fe N4 88.62(7) . 3
N4 Fe N4 91.38(7) 5 3
N4 Fe N4 88.62(7) 4 6
N4 Fe N4 91.38(7) . 6
N4 Fe N4 88.62(7) 5 6
N4 Fe N4 180.00(8) 3 6
N4 Fe N4 91.38(7) 4 2
N4 Fe N4 88.62(7) . 2
N4 Fe N4 180.00(8) 5 2
N4 Fe N4 88.62(7) 3 2
N4 Fe N4 91.38(7) 6 2
C5 N1 N2 108.04(18) . .
C5 N1 C1 130.78(19) . .
N2 N1 C1 121.17(18) . .
N3 N2 N1 106.84(18) . .
N2 N3 N4 109.90(18) . .
C5 N4 N3 105.50(18) . .
C5 N4 Fe 131.03(15) . .
N3 N4 Fe 121.33(14) . .
N1 C1 C2 112.23(17) . .
N1 C1 H1A 109.2 . .
C2 C1 H1A 109.2 . .
N1 C1 H1B 109.2 . .
C2 C1 H1B 109.2 . .
H1A C1 H1B 107.9 . .
C1 C2 C1 111.03(15) 2_655 3_665
C1 C2 C1 111.03(15) 2_655 .
C1 C2 C1 111.03(15) 3_665 .
C1 C2 H2 107.9 2_655 .
C1 C2 H2 107.9 3_665 .
C1 C2 H2 107.9 . .
N4 C5 N1 109.7(2) . .
N4 C5 H5 125.1 . .
N1 C5 H5 125.1 . .
O2 Cl1 O2 119.35(14) 2_665 .
O2 Cl1 O2 119.35(14) 2_665 3_565
O2 Cl1 O2 119.35(14) . 3_565
O2 Cl1 O3 80.7(10) 2_665 3_565
O2 Cl1 O3 92.8(14) . 3_565
O2 Cl1 O3 110.2(5) 3_565 3_565
O2 Cl1 O3 110.2(5) 2_665 2_665
O2 Cl1 O3 80.7(10) . 2_665
O2 Cl1 O3 92.8(14) 3_565 2_665
O3 Cl1 O3 29.6(8) 3_565 2_665
O2 Cl1 O3 92.8(14) 2_665 .
O2 Cl1 O3 110.2(5) . .
O2 Cl1 O3 80.7(10) 3_565 .
O3 Cl1 O3 29.6(8) 3_565 .
O3 Cl1 O3 29.6(8) 2_665 .
O2 Cl1 O4 19.9(9) 2_665 .
O2 Cl1 O4 108.5(5) . .
O2 Cl1 O4 121.9(7) 3_565 .
O3 Cl1 O4 97.8(13) 3_565 .
O3 Cl1 O4 127.2(11) 2_665 .
O3 Cl1 O4 112.7(13) . .
O2 Cl1 O4 121.9(7) 2_665 3_565
O2 Cl1 O4 19.9(9) . 3_565
O2 Cl1 O4 108.5(5) 3_565 3_565
O3 Cl1 O4 112.7(13) 3_565 3_565
O3 Cl1 O4 97.8(13) 2_665 3_565
O3 Cl1 O4 127.2(11) . 3_565
O4 Cl1 O4 105.6(10) . 3_565
O2 Cl1 O4 108.5(5) 2_665 2_665
O2 Cl1 O4 121.9(7) . 2_665
O2 Cl1 O4 19.9(9) 3_565 2_665
O3 Cl1 O4 127.2(11) 3_565 2_665
O3 Cl1 O4 112.7(13) 2_665 2_665
O3 Cl1 O4 97.8(13) . 2_665
O4 Cl1 O4 105.6(10) . 2_665
O4 Cl1 O4 105.6(10) 3_565 2_665
O2 Cl1 O1 27.4(9) 2_665 3_565
O2 Cl1 O1 116.0(8) . 3_565
O2 Cl1 O1 108.8(5) 3_565 3_565
O3 Cl1 O1 108.1(6) 3_565 3_565
O3 Cl1 O1 137.6(9) 2_665 3_565
O3 Cl1 O1 117.3(16) . 3_565
O4 Cl1 O1 13.8(10) . 3_565
O4 Cl1 O1 108.6(5) 3_565 3_565
O4 Cl1 O1 91.9(8) 2_665 3_565
O2 Cl1 O1 108.8(5) 2_665 2_665
O2 Cl1 O1 27.4(9) . 2_665
O2 Cl1 O1 116.0(8) 3_565 2_665
O3 Cl1 O1 117.3(16) 3_565 2_665
O3 Cl1 O1 108.1(6) 2_665 2_665
O3 Cl1 O1 137.6(9) . 2_665
O4 Cl1 O1 91.9(8) . 2_665
O4 Cl1 O1 13.8(10) 3_565 2_665
O4 Cl1 O1 108.6(5) 2_665 2_665
O1 Cl1 O1 94.9(10) 3_565 2_665
O2 Cl1 O1 116.0(8) 2_665 .
O2 Cl1 O1 108.8(5) . .
O2 Cl1 O1 27.4(9) 3_565 .
O3 Cl1 O1 137.6(8) 3_565 .
O3 Cl1 O1 117.3(16) 2_665 .
O3 Cl1 O1 108.1(6) . .
O4 Cl1 O1 108.6(5) . .
O4 Cl1 O1 91.9(8) 3_565 .
O4 Cl1 O1 13.8(10) 2_665 .
O1 Cl1 O1 94.9(10) 3_565 .
O1 Cl1 O1 94.9(10) 2_665 .
O4 O1 O2 44(4) 2_665 3_565
O4 O1 Cl1 83.0(10) 2_665 .
O2 O1 Cl1 75.8(6) 3_565 .
O4 O2 O1 29.1(14) 3_565 2_665
O4 O2 Cl1 80.7(8) 3_565 .
O1 O2 Cl1 76.8(7) 2_665 .
O3 O3 O3 60.000(6) 2_665 3_565
O3 O3 Cl1 75.2(4) 2_665 .
O3 O3 Cl1 75.2(4) 3_565 .
O1 O4 O2 107(4) 3_565 2_665
O1 O4 Cl1 83.2(10) 3_565 .
O2 O4 Cl1 79.4(7) 2_665 .
O31 Cl11 O21 110.5(7) . .
O31 Cl11 O41 104(2) . .
O21 Cl11 O41 110.8(7) . .
O31 Cl11 O11 110.7(7) . .
O21 Cl11 O11 110.1(7) . .
O41 Cl11 O11 110.2(7) . .

loop_
_geom_bond_atom_site_label_1
_geom_bond_atom_site_label_2
_geom_bond_distance
_geom_bond_site_symmetry_2
Fe N4 2.1714(18) 4
Fe N4 2.1714(18) .
Fe N4 2.1714(18) 5
Fe N4 2.1714(18) 3
Fe N4 2.1714(18) 6
Fe N4 2.1714(18) 2
N1 C5 1.313(3) .
N1 N2 1.341(3) .
N1 C1 1.455(3) .
N2 N3 1.290(3) .
N3 N4 1.360(3) .
N4 C5 1.305(3) .
C1 C2 1.522(2) .
C1 H1A 0.9700 .
C1 H1B 0.9700 .
C2 C1 1.522(2) 2_655
C2 C1 1.522(2) 3_665
C2 H2 0.9800 .
C5 H5 0.9300 .
Cl1 O2 1.442(6) 2_665
Cl1 O2 1.442(6) .
Cl1 O2 1.442(6) 3_565
Cl1 O3 1.447(6) 3_565
Cl1 O3 1.447(6) 2_665
Cl1 O3 1.447(6) .
Cl1 O4 1.448(6) .
Cl1 O4 1.448(6) 3_565
Cl1 O4 1.448(6) 2_665
Cl1 O1 1.448(6) 3_565
Cl1 O1 1.448(6) 2_665
Cl1 O1 1.448(6) .
O1 O4 0.35(2) 2_665
O1 O2 0.68(2) 3_565
O2 O4 0.50(2) 3_565
O2 O1 0.68(2) 2_665
O3 O3 0.739(19) 2_665
O3 O3 0.739(19) 3_565
O4 O1 0.35(2) 3_565
O4 O2 0.50(2) 2_665
Cl11 O31 1.460(19) .
Cl11 O21 1.461(19) .
Cl11 O41 1.462(19) .
Cl11 O11 1.464(19) .

loop_
_geom_torsion_atom_site_label_1
_geom_torsion_atom_site_label_2
_geom_torsion_atom_site_label_3
_geom_torsion_atom_site_label_4
_geom_torsion
_geom_torsion_site_symmetry_1
_geom_torsion_site_symmetry_4
C5 N1 N2 N3 0.1(3) . .
C1 N1 N2 N3 -178.7(2) . .
N1 N2 N3 N4 0.1(3) . .
N2 N3 N4 C5 -0.2(3) . .
N2 N3 N4 Fe -165.30(17) . .
N4 Fe N4 C5 -16(100) 4 .
N4 Fe N4 C5 116.6(2) 5 .
N4 Fe N4 C5 -152.09(19) 3 .
N4 Fe N4 C5 27.91(19) 6 .
N4 Fe N4 C5 -63.4(2) 2 .
N4 Fe N4 N3 145(100) 4 .
N4 Fe N4 N3 -82.63(15) 5 .
N4 Fe N4 N3 8.71(19) 3 .
N4 Fe N4 N3 -171.29(19) 6 .
N4 Fe N4 N3 97.37(15) 2 .
C5 N1 C1 C2 -93.1(3) . .
N2 N1 C1 C2 85.4(3) . .
N1 C1 C2 C1 -69.3(3) . 2_655
N1 C1 C2 C1 166.69(19) . 3_665
N3 N4 C5 N1 0.3(3) . .
Fe N4 C5 N1 163.31(15) . .
N2 N1 C5 N4 -0.2(3) . .
C1 N1 C5 N4 178.41(19) . .
O2 Cl1 O1 O4 -60(5) 2_665 2_665
O2 Cl1 O1 O4 163(5) . 2_665
O2 Cl1 O1 O4 45(4) 3_565 2_665
O3 Cl1 O1 O4 46(6) 3_565 2_665
O3 Cl1 O1 O4 74(5) 2_665 2_665
O3 Cl1 O1 O4 43(5) . 2_665
O4 Cl1 O1 O4 -80(5) . 2_665
O4 Cl1 O1 O4 173(6) 3_565 2_665
O1 Cl1 O1 O4 -78(6) 3_565 2_665
O1 Cl1 O1 O4 -173(5) 2_665 2_665
O2 Cl1 O1 O2 -104.2(14) 2_665 3_565
O2 Cl1 O1 O2 117.9(11) . 3_565
O3 Cl1 O1 O2 1(3) 3_565 3_565
O3 Cl1 O1 O2 28.9(16) 2_665 3_565
O3 Cl1 O1 O2 -1.7(17) . 3_565
O4 Cl1 O1 O2 -124.2(12) . 3_565
O4 Cl1 O1 O2 128.7(19) 3_565 3_565
O4 Cl1 O1 O2 -45(4) 2_665 3_565
O1 Cl1 O1 O2 -123(2) 3_565 3_565
O1 Cl1 O1 O2 142.1(14) 2_665 3_565
O2 Cl1 O2 O4 -103(2) 2_665 3_565
O2 Cl1 O2 O4 61(2) 3_565 3_565
O3 Cl1 O2 O4 176.0(19) 3_565 3_565
O3 Cl1 O2 O4 149(2) 2_665 3_565
O3 Cl1 O2 O4 151(3) . 3_565
O4 Cl1 O2 O4 -85(3) . 3_565
O4 Cl1 O2 O4 38.0(18) 2_665 3_565
O1 Cl1 O2 O4 -72.3(17) 3_565 3_565
O1 Cl1 O2 O4 -29.4(15) 2_665 3_565
O1 Cl1 O2 O4 33(3) . 3_565
O2 Cl1 O2 O1 -73.7(16) 2_665 2_665
O2 Cl1 O2 O1 90.3(17) 3_565 2_665
O3 Cl1 O2 O1 -154.6(14) 3_565 2_665
O3 Cl1 O2 O1 178.3(16) 2_665 2_665
O3 Cl1 O2 O1 -179(2) . 2_665
O4 Cl1 O2 O1 -55(2) . 2_665
O4 Cl1 O2 O1 29.4(15) 3_565 2_665
O4 Cl1 O2 O1 67.4(12) 2_665 2_665
O1 Cl1 O2 O1 -42.9(14) 3_565 2_665
O1 Cl1 O2 O1 63(2) . 2_665
O2 Cl1 O3 O3 -128(4) 2_665 2_665
O2 Cl1 O3 O3 -5(4) . 2_665
O2 Cl1 O3 O3 113(4) 3_565 2_665
O3 Cl1 O3 O3 -62.28(12) 3_565 2_665
O4 Cl1 O3 O3 -126(4) . 2_665
O4 Cl1 O3 O3 7(5) 3_565 2_665
O4 Cl1 O3 O3 123(4) 2_665 2_665
O1 Cl1 O3 O3 -141(3) 3_565 2_665
O1 Cl1 O3 O3 -6(5) 2_665 2_665
O1 Cl1 O3 O3 114(4) . 2_665
O2 Cl1 O3 O3 -65(4) 2_665 3_565
O2 Cl1 O3 O3 57(4) . 3_565
O2 Cl1 O3 O3 175(4) 3_565 3_565
O3 Cl1 O3 O3 62.28(13) 2_665 3_565
O4 Cl1 O3 O3 -64(4) . 3_565
O4 Cl1 O3 O3 69(5) 3_565 3_565
O4 Cl1 O3 O3 -175(4) 2_665 3_565
O1 Cl1 O3 O3 -78(4) 3_565 3_565
O1 Cl1 O3 O3 57(5) 2_665 3_565
O1 Cl1 O3 O3 176(4) . 3_565
O2 Cl1 O4 O1 -108(4) 2_665 3_565
O2 Cl1 O4 O1 125(5) . 3_565
O2 Cl1 O4 O1 -19(6) 3_565 3_565
O3 Cl1 O4 O1 -139(5) 3_565 3_565
O3 Cl1 O4 O1 -143(6) 2_665 3_565
O3 Cl1 O4 O1 -113(5) . 3_565
O4 Cl1 O4 O1 105(4) 3_565 3_565
O4 Cl1 O4 O1 -7(6) 2_665 3_565
O1 Cl1 O4 O1 103(6) 2_665 3_565
O1 Cl1 O4 O1 7(5) . 3_565
O2 Cl1 O4 O2 -126.6(18) . 2_665
O2 Cl1 O4 O2 89(2) 3_565 2_665
O3 Cl1 O4 O2 -30.9(19) 3_565 2_665
O3 Cl1 O4 O2 -34(3) 2_665 2_665
O3 Cl1 O4 O2 -4(2) . 2_665
O4 Cl1 O4 O2 -147.2(16) 3_565 2_665
O4 Cl1 O4 O2 101(3) 2_665 2_665
O1 Cl1 O4 O2 108(4) 3_565 2_665
O1 Cl1 O4 O2 -149(2) 2_665 2_665
O1 Cl1 O4 O2 115.4(19) . 2_665
